data_2311326
loop_
_publ_author_name
'Mohamed, Shaaban K.'
'Mague, Joel T.'
'Akkurt, Mehmet'
'Mohamed, Alaa F.'
'Albayati, Mustafa R.'

_publ_section_title
;
 Crystal structure of
 2-(2,3-di-methyl-anilino)-N'-[(1E)-2-hy-droxy-benzyl-idene]benzohydrazide.
;
_journal_coeditor_code BG2574
_journal_issue 'Pt 12'
_journal_name_full 'Acta crystallographica. Section E, Crystallographic communications'
_journal_page_first o957
_journal_page_last 8
_journal_paper_doi 10.1107/S2056989015021532
_journal_volume 71
_journal_year 2015
_chemical_formula_iupac 'C22 H21 N3 O2'
_chemical_formula_moiety 'C22 H21 N3 O2'
_chemical_formula_sum 'C22 H21 N3 O2'
_chemical_formula_weight 359.42
_chemical_name_systematic 2-(2,3-Dimethylanilino)-<i>N</i>'-[(1<i>E</i>)-2-hydroxybenzylidene]benzohydrazide
_space_group_IT_number 14
_space_group_name_Hall '-P 2ybc'
_space_group_name_H-M_alt 'P 1 21/c 1'
_symmetry_cell_setting monoclinic
_symmetry_space_group_name_Hall '-P 2ybc'
_symmetry_space_group_name_H-M 'P 1 21/c 1'
_atom_sites_solution_hydrogens mixed
_cell_angle_alpha 90
_cell_angle_beta 96.1810(10)
_cell_angle_gamma 90
_cell_formula_units_Z 8
_cell_length_a 10.8056(8)
_cell_length_b 14.7141(12)
_cell_length_c 23.0408(18)
_cell_measurement_reflns_used 9899
_cell_measurement_temperature 150(2)
_cell_measurement_theta_max 28.5065
_cell_measurement_theta_min 2.3478
_cell_volume 3642.1(5)
_computing_cell_refinement
;
<i>SAINT</i> (Bruker, 2015)
;
_computing_data_collection
;
<i>APEX2</i> (Bruker, 2015)
;
_computing_data_reduction
;
<i>SAINT</i>  (Bruker, 2015)
;
_computing_molecular_graphics
;
ORTEP-3 for Windows (Farrugia, 2012)
;
_computing_publication_material
;
PLATON (Spek, 2009)
;
_computing_structure_refinement
;
SHELXL2014 (Sheldrick, 2015)
;
_computing_structure_solution
;
SHELXS2014 (Sheldrick, 2008)
;
_diffrn_ambient_temperature 150(2)
_diffrn_detector_area_resol_mean 8.3333
_diffrn_measured_fraction_theta_full 0.980
_diffrn_measured_fraction_theta_max 0.976
_diffrn_measurement_device_type 'Bruker SMART APEX CCD'
_diffrn_measurement_method '\f and \w scans'
_diffrn_radiation_monochromator graphite
_diffrn_radiation_type MoK\a
_diffrn_radiation_wavelength 0.71073
_diffrn_reflns_av_R_equivalents 0.0504
_diffrn_reflns_limit_h_max 15
_diffrn_reflns_limit_h_min -14
_diffrn_reflns_limit_k_max 20
_diffrn_reflns_limit_k_min -20
_diffrn_reflns_limit_l_max 31
_diffrn_reflns_limit_l_min -31
_diffrn_reflns_number 70656
_diffrn_reflns_reduction_process
;
;
_diffrn_reflns_theta_full 29.60
_diffrn_reflns_theta_max 29.64
_diffrn_reflns_theta_min 1.64
_exptl_absorpt_coefficient_mu 0.086
_exptl_absorpt_correction_T_max 0.99
_exptl_absorpt_correction_T_min 0.86
_exptl_absorpt_correction_type multi-scan
_exptl_absorpt_process_details
;
(<i>SADABS</i>; Bruker, 2015)
;
_exptl_crystal_colour brown
_exptl_crystal_density_diffrn 1.311
_exptl_crystal_density_method 'Not Measured'
_exptl_crystal_description parallelepiped
_exptl_crystal_F_000 1520
_exptl_crystal_size_max 0.240
_exptl_crystal_size_mid 0.160
_exptl_crystal_size_min 0.110
_refine_diff_density_max 0.319
_refine_diff_density_min -0.196
_refine_ls_extinction_method none
_refine_ls_goodness_of_fit_ref 1.057
_refine_ls_hydrogen_treatment mixed
_refine_ls_matrix_type full
_refine_ls_number_parameters 515
_refine_ls_number_reflns 10033
_refine_ls_number_restraints 6
_refine_ls_restrained_S_all 1.058
_refine_ls_R_factor_all 0.0743
_refine_ls_R_factor_gt 0.0470
_refine_ls_shift/su_max 0.001
_refine_ls_shift/su_mean 0.000
_refine_ls_structure_factor_coef Fsqd
_refine_ls_weighting_details 'w=1/[\s^2^(Fo^2^)+(0.0614P)^2^+0.5126P] where P=(Fo^2^+2Fc^2^)/3'
_refine_ls_weighting_scheme calc
_refine_ls_wR_factor_gt 0.1198
_refine_ls_wR_factor_ref 0.1327
_reflns_number_gt 6949
_reflns_number_total 10033
_reflns_threshold_expression I>2\s(I)
_cod_data_source_file bg2574sup1.cif
_cod_data_source_block I
_cod_original_sg_symbol_H-M 'P 21/c'
_cod_database_code 2311326

loop_
_space_group_symop_id
_space_group_symop_operation_xyz
1 x,y,z
2 -x,1/2+y,1/2-z
3 -x,-y,-z
4 x,1/2-y,1/2+z

loop_
_atom_site_aniso_label
_atom_site_aniso_U_11
_atom_site_aniso_U_22
_atom_site_aniso_U_33
_atom_site_aniso_U_12
_atom_site_aniso_U_13
_atom_site_aniso_U_23
O1 0.0239(5) 0.0414(6) 0.0360(5) -0.0004(4) -0.0001(4) -0.0079(4)
O2 0.0234(4) 0.0294(5) 0.0393(5) -0.0001(4) 0.0018(4) -0.0064(4)
N1 0.0270(5) 0.0200(5) 0.0278(5) -0.0004(4) 0.0014(4) -0.0010(4)
N2 0.0220(5) 0.0229(5) 0.0312(6) 0.0003(4) 0.0013(4) -0.0044(4)
N3 0.0257(6) 0.0301(6) 0.0546(8) -0.0067(5) 0.0081(5) -0.0154(5)
C1 0.0261(6) 0.0215(6) 0.0254(6) -0.0014(5) 0.0005(5) 0.0023(5)
C2 0.0270(6) 0.0271(6) 0.0263(6) 0.0000(5) 0.0003(5) 0.0038(5)
C3 0.0329(7) 0.0369(7) 0.0293(7) 0.0049(6) 0.0040(6) 0.0006(6)
O3 0.0225(4) 0.0281(5) 0.0505(6) 0.0009(4) -0.0008(4) -0.0015(4)
C4 0.0450(8) 0.0338(7) 0.0265(6) 0.0025(6) 0.0026(6) -0.0026(5)
O4 0.0253(5) 0.0272(5) 0.0541(6) -0.0029(4) 0.0024(4) 0.0013(4)
C5 0.0388(8) 0.0317(7) 0.0288(7) -0.0064(6) -0.0026(6) -0.0023(5)
C6 0.0285(6) 0.0285(6) 0.0303(6) -0.0038(5) -0.0002(5) 0.0006(5)
C7 0.0235(6) 0.0223(6) 0.0279(6) -0.0014(5) 0.0004(5) 0.0012(5)
C8 0.0246(6) 0.0193(5) 0.0287(6) -0.0002(5) -0.0015(5) 0.0009(5)
C9 0.0231(6) 0.0196(5) 0.0284(6) 0.0016(4) -0.0025(5) 0.0004(5)
C10 0.0254(6) 0.0228(6) 0.0321(6) -0.0014(5) -0.0014(5) -0.0004(5)
C11 0.0278(6) 0.0278(6) 0.0368(7) 0.0009(5) 0.0045(6) -0.0001(5)
C12 0.0320(7) 0.0275(6) 0.0336(7) 0.0038(5) 0.0019(6) -0.0035(5)
C13 0.0293(6) 0.0234(6) 0.0370(7) -0.0001(5) -0.0034(6) -0.0049(5)
C14 0.0227(6) 0.0221(6) 0.0330(7) 0.0006(5) -0.0024(5) -0.0008(5)
C15 0.0255(6) 0.0264(6) 0.0373(7) -0.0047(5) 0.0042(5) -0.0067(5)
C16 0.0258(6) 0.0223(6) 0.0295(6) -0.0015(5) 0.0065(5) -0.0016(5)
C17 0.0247(6) 0.0260(6) 0.0279(6) -0.0018(5) 0.0058(5) -0.0026(5)
C18 0.0296(7) 0.0223(6) 0.0366(7) -0.0053(5) 0.0047(5) -0.0027(5)
C19 0.0350(7) 0.0222(6) 0.0462(8) 0.0015(5) 0.0026(6) 0.0001(6)
C20 0.0256(6) 0.0294(7) 0.0492(8) 0.0019(5) -0.0015(6) -0.0034(6)
C21 0.0339(7) 0.0227(6) 0.0421(8) -0.0003(5) 0.0091(6) 0.0003(5)
C22 0.0252(6) 0.0345(7) 0.0406(8) -0.0020(5) 0.0026(6) -0.0017(6)
N4 0.0287(6) 0.0216(5) 0.0338(6) -0.0015(4) 0.0019(5) -0.0009(4)
N5 0.0252(6) 0.0221(5) 0.0428(6) -0.0019(4) -0.0015(5) -0.0024(5)
N6 0.0308(6) 0.0216(6) 0.0602(8) -0.0008(5) -0.0077(6) 0.0000(5)
C23 0.0264(6) 0.0244(6) 0.0366(7) -0.0002(5) 0.0013(5) -0.0011(5)
C24 0.0239(6) 0.0263(6) 0.0297(6) -0.0012(5) 0.0041(5) 0.0013(5)
C25 0.0300(7) 0.0306(7) 0.0352(7) -0.0063(5) 0.0030(6) -0.0016(6)
C26 0.0404(8) 0.0242(6) 0.0405(8) -0.0050(6) 0.0054(6) -0.0021(6)
C27 0.0395(8) 0.0258(7) 0.0568(9) 0.0052(6) 0.0012(7) -0.0010(6)
C28 0.0296(7) 0.0303(7) 0.0570(9) 0.0036(6) -0.0063(7) -0.0039(7)
C29 0.0259(6) 0.0273(6) 0.0423(8) -0.0012(5) -0.0038(6) -0.0023(6)
C30 0.0276(6) 0.0244(6) 0.0303(6) -0.0013(5) 0.0037(5) 0.0001(5)
C31 0.0272(6) 0.0237(6) 0.0329(7) -0.0021(5) 0.0017(5) -0.0015(5)
C32 0.0315(7) 0.0287(7) 0.0588(10) -0.0009(6) -0.0060(7) 0.0020(7)
C33 0.0343(8) 0.0338(8) 0.0727(11) -0.0064(6) -0.0128(8) -0.0001(8)
C34 0.0412(8) 0.0269(7) 0.0563(9) -0.0088(6) -0.0040(7) -0.0025(7)
C35 0.0375(8) 0.0233(6) 0.0466(8) -0.0003(6) -0.0036(6) -0.0015(6)
C36 0.0314(7) 0.0253(6) 0.0336(7) -0.0020(5) 0.0020(5) -0.0012(5)
C37 0.0303(7) 0.0220(6) 0.0379(7) 0.0003(5) -0.0046(6) -0.0024(5)
C38 0.0367(7) 0.0262(6) 0.0323(7) -0.0030(5) -0.0012(6) -0.0014(5)
C39 0.0318(7) 0.0289(6) 0.0376(7) 0.0000(5) -0.0007(6) -0.0064(6)
C40 0.0342(7) 0.0229(6) 0.0435(8) -0.0009(5) -0.0081(6) -0.0014(6)
C41 0.0374(7) 0.0281(7) 0.0372(7) -0.0080(6) -0.0024(6) 0.0034(6)
C42 0.0318(7) 0.0282(7) 0.0411(8) -0.0034(5) 0.0017(6) -0.0013(6)
C43 0.0606(11) 0.0431(9) 0.0401(8) -0.0037(8) 0.0058(8) 0.0062(7)
C44 0.0424(9) 0.0501(10) 0.0523(10) 0.0064(7) 0.0081(8) -0.0063(8)

loop_
_atom_site_type_symbol
_atom_site_label
_atom_site_fract_x
_atom_site_fract_y
_atom_site_fract_z
_atom_site_U_iso_or_equiv
_atom_site_thermal_displace_type
_atom_site_calc_flag
_atom_site_refinement_flags
_atom_site_occupancy
O O1 0.71230(8) 0.41170(7) 0.55128(4) 0.0340(3) Uani d D 1.000
O O2 0.71178(8) 0.58379(6) 0.67590(4) 0.0308(3) Uani d . 1.000
N N1 0.54495(10) 0.48567(7) 0.60962(4) 0.0251(3) Uani d . 1.000
N N2 0.51064(10) 0.54194(7) 0.65258(5) 0.0255(3) Uani d D 1.000
N N3 0.73926(11) 0.74914(8) 0.72762(6) 0.0365(4) Uani d D 1.000
C C1 0.48962(11) 0.38916(8) 0.52842(5) 0.0245(3) Uani d . 1.000
C C2 0.61366(12) 0.37317(9) 0.51773(5) 0.0270(3) Uani d . 1.000
C C3 0.63844(13) 0.31751(10) 0.47176(6) 0.0330(4) Uani d . 1.000
O O3 0.22998(8) 0.57785(6) 0.63251(5) 0.0340(3) Uani d D 1.000
C C4 0.54195(14) 0.27694(10) 0.43666(6) 0.0352(4) Uani d . 1.000
O O4 0.20203(8) 0.32974(6) 0.59410(5) 0.0357(3) Uani d . 1.000
C C5 0.41977(14) 0.29267(9) 0.44609(6) 0.0336(4) Uani d . 1.000
C C6 0.39397(12) 0.34867(9) 0.49152(6) 0.0293(3) Uani d . 1.000
C C7 0.45795(12) 0.44811(8) 0.57523(5) 0.0247(3) Uani d . 1.000
C C8 0.60152(11) 0.59197(8) 0.68416(5) 0.0245(3) Uani d . 1.000
C C9 0.55567(11) 0.65385(8) 0.72794(5) 0.0241(3) Uani d . 1.000
C C10 0.44464(11) 0.63492(8) 0.75139(6) 0.0271(3) Uani d . 1.000
C C11 0.40069(13) 0.68983(9) 0.79312(6) 0.0307(4) Uani d . 1.000
C C12 0.46933(12) 0.76582(9) 0.81250(6) 0.0312(4) Uani d . 1.000
C C13 0.58055(12) 0.78611(9) 0.79129(6) 0.0304(4) Uani d . 1.000
C C14 0.62745(11) 0.73073(8) 0.74880(6) 0.0263(4) Uani d . 1.000
C C15 0.82217(12) 0.82105(9) 0.74591(6) 0.0297(4) Uani d . 1.000
C C16 0.94530(11) 0.80069(8) 0.76726(6) 0.0256(3) Uani d . 1.000
C C17 1.02858(11) 0.87235(8) 0.78144(5) 0.0260(3) Uani d . 1.000
C C18 0.98854(12) 0.96196(8) 0.77383(6) 0.0294(4) Uani d . 1.000
C C19 0.86683(13) 0.98111(9) 0.75292(6) 0.0346(4) Uani d . 1.000
C C20 0.78358(13) 0.91125(9) 0.73913(7) 0.0351(4) Uani d . 1.000
C C21 0.98772(13) 0.70311(9) 0.77297(6) 0.0325(4) Uani d . 1.000
C C22 1.16205(12) 0.85380(10) 0.80475(6) 0.0335(4) Uani d . 1.000
N N4 0.05545(10) 0.47307(7) 0.58508(5) 0.0281(3) Uani d . 1.000
N N5 0.00971(10) 0.38778(7) 0.57123(5) 0.0304(3) Uani d D 1.000
N N6 0.22941(11) 0.15107(8) 0.61035(6) 0.0385(4) Uani d D 1.000
C C23 0.02226(12) 0.62982(9) 0.59976(6) 0.0293(4) Uani d . 1.000
C C24 0.14408(12) 0.64560(8) 0.62567(6) 0.0266(3) Uani d . 1.000
C C25 0.17876(13) 0.73246(9) 0.64497(6) 0.0320(4) Uani d . 1.000
C C26 0.09406(14) 0.80314(9) 0.63855(6) 0.0350(4) Uani d . 1.000
C C27 -0.02636(14) 0.78881(10) 0.61347(7) 0.0410(5) Uani d . 1.000
C C28 -0.06137(14) 0.70255(10) 0.59448(7) 0.0398(4) Uani d . 1.000
C C29 -0.02069(12) 0.53978(9) 0.58113(6) 0.0324(4) Uani d . 1.000
C C30 0.09011(12) 0.31571(8) 0.58057(6) 0.0274(3) Uani d . 1.000
C C31 0.03505(12) 0.22381(8) 0.57255(6) 0.0280(4) Uani d . 1.000
C C32 -0.08981(13) 0.21319(10) 0.54979(7) 0.0405(5) Uani d . 1.000
C C33 -0.14415(15) 0.12908(10) 0.54095(8) 0.0483(5) Uani d . 1.000
C C34 -0.07282(14) 0.05222(10) 0.55509(7) 0.0421(5) Uani d . 1.000
C C35 0.04937(13) 0.05954(9) 0.57768(6) 0.0364(4) Uani d . 1.000
C C36 0.10719(13) 0.14491(9) 0.58750(6) 0.0302(4) Uani d . 1.000
C C37 0.30784(12) 0.07592(9) 0.62829(6) 0.0307(4) Uani d . 1.000
C C38 0.41823(13) 0.06300(9) 0.60272(6) 0.0321(4) Uani d . 1.000
C C39 0.49524(13) -0.01087(9) 0.62108(6) 0.0331(4) Uani d . 1.000
C C40 0.45940(13) -0.06923(9) 0.66372(6) 0.0344(4) Uani d . 1.000
C C41 0.35190(13) -0.05417(9) 0.68957(6) 0.0347(4) Uani d . 1.000
C C42 0.27609(13) 0.01856(9) 0.67221(6) 0.0339(4) Uani d . 1.000
C C43 0.45350(17) 0.12825(11) 0.55684(7) 0.0479(5) Uani d . 1.000
C C44 0.61826(15) -0.02580(12) 0.59715(8) 0.0481(6) Uani d . 1.000
H H1O 0.6817(16) 0.4431(12) 0.5782(6) 0.059(6) Uiso d D 1.000
H H2N 0.4343(9) 0.5582(10) 0.6517(6) 0.031(4) Uiso d D 1.000
H H3 0.72210 0.30720 0.46430 0.0400 Uiso c RU 1.000
H H3N 0.7699(15) 0.7042(9) 0.7096(7) 0.048(5) Uiso d D 1.000
H H4 0.56000 0.23790 0.40580 0.0420 Uiso c RU 1.000
H H5 0.35390 0.26520 0.42160 0.0400 Uiso c RU 1.000
H H6 0.30980 0.35980 0.49780 0.0350 Uiso c RU 1.000
H H7 0.37320 0.45890 0.58040 0.0300 Uiso c RU 1.000
H H10 0.39800 0.58270 0.73820 0.0330 Uiso c RU 1.000
H H11 0.32470 0.67590 0.80840 0.0370 Uiso c RU 1.000
H H12 0.43910 0.80450 0.84090 0.0370 Uiso c RU 1.000
H H13 0.62620 0.83810 0.80550 0.0360 Uiso c RU 1.000
H H18 1.04550 1.01030 0.78310 0.0350 Uiso c RU 1.000
H H19 0.84030 1.04240 0.74800 0.0420 Uiso c RU 1.000
H H20 0.69970 0.92460 0.72500 0.0420 Uiso c RU 1.000
H H21A 1.01680 0.68310 0.73620 0.0490 Uiso c RU 1.000
H H21B 0.91810 0.66480 0.78190 0.0490 Uiso c RU 1.000
H H21C 1.05580 0.69810 0.80450 0.0490 Uiso c RU 1.000
H H22A 1.20620 0.91150 0.81210 0.0500 Uiso c RU 1.000
H H22B 1.20240 0.81850 0.77600 0.0500 Uiso c RU 1.000
H H22C 1.16430 0.81930 0.84120 0.0500 Uiso c RU 1.000
H H3O 0.1931(16) 0.5282(9) 0.6200(8) 0.061(6) Uiso d D 1.000
H H5N -0.0706(9) 0.3809(11) 0.5650(7) 0.045(5) Uiso d D 1.000
H H6N 0.2625(15) 0.2043(8) 0.6108(7) 0.049(5) Uiso d D 1.000
H H25 0.26100 0.74330 0.66260 0.0380 Uiso c RU 1.000
H H26 0.11900 0.86230 0.65150 0.0420 Uiso c RU 1.000
H H27 -0.08430 0.83760 0.60930 0.0490 Uiso c RU 1.000
H H28 -0.14420 0.69240 0.57740 0.0480 Uiso c RU 1.000
H H29 -0.10510 0.53060 0.56610 0.0390 Uiso c RU 1.000
H H32 -0.13850 0.26590 0.54020 0.0490 Uiso c RU 1.000
H H33 -0.22890 0.12370 0.52540 0.0580 Uiso c RU 1.000
H H34 -0.10920 -0.00630 0.54900 0.0510 Uiso c RU 1.000
H H35 0.09620 0.00590 0.58690 0.0440 Uiso c RU 1.000
H H40 0.50980 -0.12040 0.67520 0.0410 Uiso c RU 1.000
H H41 0.33000 -0.09390 0.71930 0.0420 Uiso c RU 1.000
H H42 0.20240 0.02930 0.69030 0.0410 Uiso c RU 1.000
H H43A 0.49940 0.17960 0.57580 0.0720 Uiso c RU 1.000
H H43B 0.37800 0.15060 0.53390 0.0720 Uiso c RU 1.000
H H43C 0.50600 0.09700 0.53100 0.0720 Uiso c RU 1.000
H H44A 0.67550 0.02370 0.61000 0.0720 Uiso c RU 1.000
H H44B 0.60530 -0.02690 0.55440 0.0720 Uiso c RU 1.000
H H44C 0.65390 -0.08390 0.61150 0.0720 Uiso c RU 1.000

loop_
_atom_type_symbol
_atom_type_description
_atom_type_scat_dispersion_real
_atom_type_scat_dispersion_imag
_atom_type_scat_source
C C 0.0033 0.0016 ' International Tables Vol C Tables 4.2.6.8 and 6.1.1.4'
H H 0.0000 0.0000 ' International Tables Vol C Tables 4.2.6.8 and 6.1.1.4'
N N 0.0061 0.0033 ' International Tables Vol C Tables 4.2.6.8 and 6.1.1.4'
O O 0.0106 0.0060 ' International Tables Vol C Tables 4.2.6.8 and 6.1.1.4'

loop_
_geom_angle_atom_site_label_1
_geom_angle_atom_site_label_2
_geom_angle_atom_site_label_3
_geom_angle
_geom_angle_publ_flag
N2 N1 C7 117.85(11) no
C2 O1 H1O 106.9(11) no
N1 N2 C8 118.23(10) no
C14 N3 C15 126.18(12) no
C2 C1 C6 118.51(11) no
C2 C1 C7 122.28(11) no
C6 C1 C7 119.19(11) no
O1 C2 C1 121.96(11) no
O1 C2 C3 118.20(12) no
N1 N2 H2N 119.1(9) no
C8 N2 H2N 119.7(10) no
C1 C2 C3 119.84(12) no
C15 N3 H3N 116.7(10) no
C14 N3 H3N 114.5(10) no
C2 C3 C4 120.36(13) no
C3 C4 C5 120.58(13) no
C4 C5 C6 119.53(13) no
C1 C6 C5 121.16(12) no
N1 C7 C1 119.89(11) no
O2 C8 C9 124.35(11) no
N2 C8 C9 114.69(10) no
O2 C8 N2 120.96(11) no
C8 C9 C14 120.47(11) no
C10 C9 C14 119.14(11) no
C8 C9 C10 120.31(11) no
C9 C10 C11 121.87(11) no
C10 C11 C12 118.94(12) no
C11 C12 C13 121.09(13) no
C12 C13 C14 120.91(12) no
N3 C14 C9 120.18(11) no
N3 C14 C13 121.80(11) no
C9 C14 C13 118.02(11) no
C16 C15 C20 120.28(12) no
N3 C15 C20 120.27(12) no
N3 C15 C16 119.33(12) no
C15 C16 C21 120.17(11) no
C15 C16 C17 118.87(11) no
C17 C16 C21 120.94(11) no
C16 C17 C18 119.99(11) no
C16 C17 C22 120.80(11) no
C18 C17 C22 119.22(11) no
C17 C18 C19 120.57(12) no
C18 C19 C20 120.08(12) no
C15 C20 C19 120.21(13) no
C2 C3 H3 120.00 no
C4 C3 H3 120.00 no
C24 O3 H3O 107.2(11) no
C5 C4 H4 120.00 no
C3 C4 H4 120.00 no
N5 N4 C29 118.19(11) no
C4 C5 H5 120.00 no
C6 C5 H5 120.00 no
N4 N5 C30 117.61(10) no
C36 N6 C37 125.27(12) no
C5 C6 H6 119.00 no
C1 C6 H6 119.00 no
N1 C7 H7 120.00 no
C1 C7 H7 120.00 no
C9 C10 H10 119.00 no
C11 C10 H10 119.00 no
C12 C11 H11 121.00 no
C10 C11 H11 121.00 no
C11 C12 H12 119.00 no
C13 C12 H12 119.00 no
C14 C13 H13 120.00 no
C12 C13 H13 120.00 no
C17 C18 H18 120.00 no
C19 C18 H18 120.00 no
C20 C19 H19 120.00 no
C18 C19 H19 120.00 no
C19 C20 H20 120.00 no
C15 C20 H20 120.00 no
C16 C21 H21B 109.00 no
H21A C21 H21C 109.00 no
C16 C21 H21C 109.00 no
C16 C21 H21A 109.00 no
H21A C21 H21B 109.00 no
H21B C21 H21C 109.00 no
C17 C22 H22C 109.00 no
H22B C22 H22C 109.00 no
H22A C22 H22B 109.00 no
H22A C22 H22C 110.00 no
C17 C22 H22B 109.00 no
C17 C22 H22A 110.00 no
C30 N5 H5N 122.6(11) no
N4 N5 H5N 118.2(11) no
C36 N6 H6N 116.5(10) no
C37 N6 H6N 118.0(10) no
C24 C23 C28 118.55(12) no
C28 C23 C29 119.30(12) no
C24 C23 C29 122.07(12) no
O3 C24 C25 118.65(12) no
O3 C24 C23 121.65(11) no
C23 C24 C25 119.70(12) no
C24 C25 C26 120.29(13) no
C25 C26 C27 120.84(13) no
C26 C27 C28 119.07(14) no
C23 C28 C27 121.56(14) no
N4 C29 C23 119.78(12) no
O4 C30 C31 123.66(11) no
N5 C30 C31 116.54(11) no
O4 C30 N5 119.80(11) no
C30 C31 C36 120.91(12) no
C32 C31 C36 118.71(12) no
C30 C31 C32 120.38(12) no
C31 C32 C33 122.25(13) no
C32 C33 C34 118.76(15) no
C33 C34 C35 120.88(14) no
C34 C35 C36 121.54(13) no
N6 C36 C31 121.34(12) no
N6 C36 C35 120.81(12) no
C31 C36 C35 117.85(12) no
C38 C37 C42 120.86(12) no
N6 C37 C42 119.76(12) no
N6 C37 C38 119.34(12) no
C37 C38 C43 120.02(13) no
C37 C38 C39 118.83(12) no
C39 C38 C43 121.15(13) no
C38 C39 C40 119.28(13) no
C38 C39 C44 121.25(13) no
C40 C39 C44 119.44(13) no
C39 C40 C41 121.16(13) no
C40 C41 C42 120.04(13) no
C37 C42 C41 119.79(13) no
C24 C25 H25 120.00 no
C26 C25 H25 120.00 no
C25 C26 H26 120.00 no
C27 C26 H26 120.00 no
C26 C27 H27 120.00 no
C28 C27 H27 120.00 no
C23 C28 H28 119.00 no
C27 C28 H28 119.00 no
N4 C29 H29 120.00 no
C23 C29 H29 120.00 no
C31 C32 H32 119.00 no
C33 C32 H32 119.00 no
C32 C33 H33 121.00 no
C34 C33 H33 121.00 no
C33 C34 H34 120.00 no
C35 C34 H34 120.00 no
C34 C35 H35 119.00 no
C36 C35 H35 119.00 no
C39 C40 H40 119.00 no
C41 C40 H40 119.00 no
C40 C41 H41 120.00 no
C42 C41 H41 120.00 no
C37 C42 H42 120.00 no
C41 C42 H42 120.00 no
C38 C43 H43A 109.00 no
C38 C43 H43B 109.00 no
C38 C43 H43C 110.00 no
H43A C43 H43B 109.00 no
H43A C43 H43C 110.00 no
H43B C43 H43C 109.00 no
C39 C44 H44A 109.00 no
C39 C44 H44B 109.00 no
C39 C44 H44C 109.00 no
H44A C44 H44B 109.00 no
H44A C44 H44C 110.00 no
H44B C44 H44C 109.00 no

loop_
_geom_bond_atom_site_label_1
_geom_bond_atom_site_label_2
_geom_bond_distance
_geom_bond_publ_flag
O1 C2 1.3703(16) no
O2 C8 1.2325(15) no
N1 N2 1.3718(15) no
N1 C7 1.2871(16) no
O1 H1O 0.867(16) no
N2 C8 1.3718(16) no
N3 C14 1.3777(17) no
N3 C15 1.4207(18) no
C1 C6 1.3989(18) no
C1 C7 1.4534(17) no
C1 C2 1.4084(18) no
C2 C3 1.3876(19) no
N2 H2N 0.857(10) no
N3 H3N 0.865(15) no
C3 C4 1.384(2) no
O3 C24 1.3597(15) no
O4 C30 1.2334(16) no
C4 C5 1.380(2) no
C5 C6 1.3839(19) no
C8 C9 1.4831(17) no
C9 C14 1.4255(17) no
C9 C10 1.3959(17) no
C10 C11 1.3788(19) no
C11 C12 1.3887(19) no
C12 C13 1.3780(19) no
C13 C14 1.4093(19) no
C15 C20 1.3949(19) no
C15 C16 1.4004(18) no
C16 C21 1.5086(18) no
C16 C17 1.4018(17) no
C17 C22 1.5087(18) no
C17 C18 1.3929(17) no
C18 C19 1.3801(19) no
C19 C20 1.3803(19) no
C3 H3 0.9500 no
O3 H3O 0.867(15) no
C4 H4 0.9500 no
N4 N5 1.3737(15) no
N4 C29 1.2777(17) no
N5 C30 1.3731(16) no
C5 H5 0.9500 no
N6 C36 1.3711(19) no
N6 C37 1.4270(18) no
C6 H6 0.9500 no
C7 H7 0.9500 no
C10 H10 0.9500 no
C11 H11 0.9500 no
C12 H12 0.9500 no
C13 H13 0.9500 no
C18 H18 0.9500 no
C19 H19 0.9500 no
C20 H20 0.9500 no
C21 H21A 0.9800 no
C21 H21C 0.9800 no
C21 H21B 0.9800 no
C22 H22A 0.9800 no
C22 H22C 0.9800 no
C22 H22B 0.9800 no
N5 H5N 0.870(10) no
N6 H6N 0.861(13) no
C23 C29 1.4533(19) no
C23 C24 1.4049(19) no
C23 C28 1.398(2) no
C24 C25 1.3913(18) no
C25 C26 1.383(2) no
C26 C27 1.382(2) no
C27 C28 1.382(2) no
C30 C31 1.4809(17) no
C31 C36 1.4200(18) no
C31 C32 1.403(2) no
C32 C33 1.376(2) no
C33 C34 1.388(2) no
C34 C35 1.370(2) no
C35 C36 1.4103(19) no
C37 C38 1.3991(19) no
C37 C42 1.3888(19) no
C38 C43 1.507(2) no
C38 C39 1.4061(19) no
C39 C40 1.3909(19) no
C39 C44 1.509(2) no
C40 C41 1.379(2) no
C41 C42 1.3805(19) no
C25 H25 0.9500 no
C26 H26 0.9500 no
C27 H27 0.9500 no
C28 H28 0.9500 no
C29 H29 0.9500 no
C32 H32 0.9500 no
C33 H33 0.9500 no
C34 H34 0.9500 no
C35 H35 0.9500 no
C40 H40 0.9500 no
C41 H41 0.9500 no
C42 H42 0.9500 no
C43 H43A 0.9800 no
C43 H43B 0.9800 no
C43 H43C 0.9800 no
C44 H44A 0.9800 no
C44 H44B 0.9800 no
C44 H44C 0.9800 no

loop_
_geom_hbond_atom_site_label_D
_geom_hbond_atom_site_label_H
_geom_hbond_atom_site_label_A
_geom_hbond_site_symmetry_A
_geom_hbond_distance_DH
_geom_hbond_distance_HA
_geom_hbond_distance_DA
_geom_hbond_angle_DHA
_geom_hbond_publ_flag
O1 H1O N1 . 0.867(16) 1.825(17) 2.6048(14) 148.7(16) yes
N2 H2N O3 . 0.857(10) 2.223(10) 3.0640(14) 166.8(13) yes
N3 H3N O2 . 0.865(15) 2.008(14) 2.7114(15) 137.7(14) yes
O3 H3O N4 . 0.867(15) 1.806(17) 2.5854(14) 148.7(15) yes
N5 H5N O1 1_455 0.870(10) 2.377(10) 3.2164(14) 162.2(14) yes
N6 H6N O4 . 0.861(13) 1.982(13) 2.6675(15) 135.8(14) yes
C21 H21B N3 . 0.98 2.51 2.8556(19) 100 no
C32 H32 N5 . 0.95 2.46 2.8081(18) 102 no
C43 H43B N6 . 0.98 2.51 2.853(2) 100 no

loop_
_geom_torsion_atom_site_label_1
_geom_torsion_atom_site_label_2
_geom_torsion_atom_site_label_3
_geom_torsion_atom_site_label_4
_geom_torsion
_geom_torsion_publ_flag
C7 N1 N2 C8 -171.12(11) no
N2 N1 C7 C1 178.96(10) no
N1 N2 C8 O2 -3.03(17) no
N1 N2 C8 C9 177.51(10) no
C15 N3 C14 C9 -177.55(12) no
C15 N3 C14 C13 2.3(2) no
C14 N3 C15 C16 122.74(15) no
C14 N3 C15 C20 -61.4(2) no
C6 C1 C2 O1 178.81(12) no
C6 C1 C2 C3 -0.66(18) no
C7 C1 C2 O1 0.62(19) no
C7 C1 C2 C3 -178.85(12) no
C2 C1 C6 C5 1.21(19) no
C7 C1 C6 C5 179.46(12) no
C2 C1 C7 N1 -1.99(18) no
C6 C1 C7 N1 179.83(12) no
O1 C2 C3 C4 179.92(12) no
C1 C2 C3 C4 -0.6(2) no
C2 C3 C4 C5 1.3(2) no
C3 C4 C5 C6 -0.8(2) no
C4 C5 C6 C1 -0.5(2) no
O2 C8 C9 C10 -154.06(12) no
O2 C8 C9 C14 22.71(18) no
N2 C8 C9 C10 25.38(16) no
N2 C8 C9 C14 -157.85(11) no
C8 C9 C10 C11 178.52(12) no
C14 C9 C10 C11 1.71(19) no
C8 C9 C14 N3 1.17(18) no
C8 C9 C14 C13 -178.69(11) no
C10 C9 C14 N3 177.98(12) no
C10 C9 C14 C13 -1.89(18) no
C9 C10 C11 C12 -0.3(2) no
C10 C11 C12 C13 -0.9(2) no
C11 C12 C13 C14 0.6(2) no
C12 C13 C14 N3 -179.10(13) no
C12 C13 C14 C9 0.77(19) no
N3 C15 C16 C17 175.69(12) no
N3 C15 C16 C21 -2.4(2) no
C20 C15 C16 C17 -0.2(2) no
C20 C15 C16 C21 -178.30(13) no
N3 C15 C20 C19 -175.23(14) no
C16 C15 C20 C19 0.6(2) no
C15 C16 C17 C18 -0.44(19) no
C15 C16 C17 C22 179.82(12) no
C21 C16 C17 C18 177.67(12) no
C21 C16 C17 C22 -2.07(19) no
C16 C17 C18 C19 0.65(19) no
C22 C17 C18 C19 -179.61(12) no
C17 C18 C19 C20 -0.2(2) no
C18 C19 C20 C15 -0.4(2) no
C29 N4 N5 C30 -174.36(12) no
N5 N4 C29 C23 175.18(12) no
N4 N5 C30 O4 -8.56(19) no
N4 N5 C30 C31 172.40(11) no
C37 N6 C36 C31 177.96(13) no
C37 N6 C36 C35 -2.5(2) no
C36 N6 C37 C38 121.90(15) no
C36 N6 C37 C42 -60.4(2) no
C28 C23 C24 O3 179.60(13) no
C28 C23 C24 C25 -0.4(2) no
C29 C23 C24 O3 2.8(2) no
C29 C23 C24 C25 -177.26(13) no
C24 C23 C28 C27 0.7(2) no
C29 C23 C28 C27 177.66(14) no
C24 C23 C29 N4 -4.1(2) no
C28 C23 C29 N4 179.10(13) no
O3 C24 C25 C26 179.76(13) no
C23 C24 C25 C26 -0.2(2) no
C24 C25 C26 C27 0.6(2) no
C25 C26 C27 C28 -0.3(2) no
C26 C27 C28 C23 -0.4(2) no
O4 C30 C31 C32 -171.61(14) no
O4 C30 C31 C36 8.2(2) no
N5 C30 C31 C32 7.39(19) no
N5 C30 C31 C36 -172.78(12) no
C30 C31 C32 C33 179.16(15) no
C36 C31 C32 C33 -0.7(2) no
C30 C31 C36 N6 0.7(2) no
C30 C31 C36 C35 -178.83(13) no
C32 C31 C36 N6 -179.48(14) no
C32 C31 C36 C35 1.0(2) no
C31 C32 C33 C34 0.0(3) no
C32 C33 C34 C35 0.3(3) no
C33 C34 C35 C36 0.1(2) no
C34 C35 C36 N6 179.74(14) no
C34 C35 C36 C31 -0.7(2) no
N6 C37 C38 C39 179.50(12) no
N6 C37 C38 C43 0.2(2) no
C42 C37 C38 C39 1.8(2) no
C42 C37 C38 C43 -177.53(13) no
N6 C37 C42 C41 179.98(12) no
C38 C37 C42 C41 -2.3(2) no
C37 C38 C39 C40 0.4(2) no
C37 C38 C39 C44 -177.13(13) no
C43 C38 C39 C40 179.73(13) no
C43 C38 C39 C44 2.2(2) no
C38 C39 C40 C41 -2.1(2) no
C44 C39 C40 C41 175.46(14) no
C39 C40 C41 C42 1.6(2) no
C40 C41 C42 C37 0.6(2) no
